data_7036407
loop_
_publ_author_name
'Drake, Jessica L.'
'Kaplan, Hilan Z.'
'Wilding, Matthew J. T.'
'Li, Bo'
'Byers, Jeffery A.'

_publ_section_title
;
 Spin transitions in bis(amidinato)-N-heterocyclic carbene iron(ii) and
 iron(iii) complexes.
;
_journal_issue 38
_journal_name_full 'Dalton transactions (Cambridge, England : 2003)'
_journal_page_first 16703
_journal_page_last 16707
_journal_paper_doi 10.1039/c5dt02440d
_journal_volume 44
_journal_year 2015
_chemical_formula_moiety 'C32 H46 Cl2 Fe N4, B F4'
_chemical_formula_sum 'C32 H46 B Cl2 F4 Fe N4'
_chemical_formula_weight 700.29
_chemical_name_systematic
;
?
;
_space_group_IT_number 14
_symmetry_cell_setting monoclinic
_symmetry_space_group_name_Hall '-P 2ybc'
_symmetry_space_group_name_H-M 'P 1 21/c 1'
_atom_sites_solution_hydrogens geom
_atom_sites_solution_primary direct
_atom_sites_solution_secondary difmap
_audit_creation_method SHELXL-97
_audit_update_record
;
2013-03-05 deposited with the CCDC.
2015-09-03 downloaded from the CCDC.
;
_cell_angle_alpha 90.00
_cell_angle_beta 116.9130(10)
_cell_angle_gamma 90.00
_cell_formula_units_Z 4
_cell_length_a 19.2475(3)
_cell_length_b 13.5333(2)
_cell_length_c 19.2087(2)
_cell_measurement_reflns_used 6536
_cell_measurement_temperature 298(2)
_cell_measurement_theta_max 64.18
_cell_measurement_theta_min 2.57
_cell_volume 4461.62(11)
_computing_cell_refinement 'SAINT (Bruker, 2010)'
_computing_data_collection 'APEX2 (Bruker, 2010)'
_computing_data_reduction 'SAINT (Bruker, 2010)'
_computing_molecular_graphics 'Bruker SHELXTL'
_computing_publication_material 'Bruker SHELXTL'
_computing_structure_refinement 'SHELXL-97 (Sheldrick, 2008)'
_computing_structure_solution 'SHELXS-97 (Sheldrick, 2008)'
_diffrn_ambient_temperature 298(2)
_diffrn_measured_fraction_theta_full 0.971
_diffrn_measured_fraction_theta_max 0.971
_diffrn_measurement_device_type 'Bruker Kappa DUO CCD diffractometer'
_diffrn_measurement_method '\f and \w scans'
_diffrn_radiation_monochromator graphite
_diffrn_radiation_type CuK\a
_diffrn_radiation_wavelength 1.54178
_diffrn_reflns_av_R_equivalents 0.0000
_diffrn_reflns_av_sigmaI/netI 0.0554
_diffrn_reflns_limit_h_max 20
_diffrn_reflns_limit_h_min -22
_diffrn_reflns_limit_k_max 15
_diffrn_reflns_limit_k_min 0
_diffrn_reflns_limit_l_max 22
_diffrn_reflns_limit_l_min 0
_diffrn_reflns_number 7616
_diffrn_reflns_theta_full 66.38
_diffrn_reflns_theta_max 66.38
_diffrn_reflns_theta_min 2.57
_diffrn_source 'microfocus sealed tube'
_diffrn_source_type 'Incoatec I\uS'
_exptl_absorpt_coefficient_mu 4.134
_exptl_absorpt_correction_T_max 0.6826
_exptl_absorpt_correction_T_min 0.5232
_exptl_absorpt_correction_type multi-scan
_exptl_absorpt_process_details
;
Sheldrick, G.M. (2008). SADABS v2008/1. Bruker AXS Inc. Madison, WI USA.
;
_exptl_crystal_colour brown
_exptl_crystal_density_diffrn 1.043
_exptl_crystal_density_meas ?
_exptl_crystal_density_method none
_exptl_crystal_description block
_exptl_crystal_F_000 1468
_exptl_crystal_size_max 0.18
_exptl_crystal_size_mid 0.12
_exptl_crystal_size_min 0.10
_platon_squeeze_details
;
Solvent molecules THF and dichloromethane can be located in the elctron density map
but they are disordered and could not be refine well.
;
_refine_diff_density_max 0.238
_refine_diff_density_min -0.260
_refine_diff_density_rms 0.038
_refine_ls_extinction_coef na
_refine_ls_extinction_method none
_refine_ls_goodness_of_fit_ref 0.961
_refine_ls_hydrogen_treatment constr
_refine_ls_matrix_type full
_refine_ls_number_parameters 425
_refine_ls_number_reflns 7616
_refine_ls_number_restraints 41
_refine_ls_restrained_S_all 0.975
_refine_ls_R_factor_all 0.0821
_refine_ls_R_factor_gt 0.0473
_refine_ls_shift/su_max 0.001
_refine_ls_shift/su_mean 0.000
_refine_ls_structure_factor_coef Fsqd
_refine_ls_weighting_details 'calc w=1/[\s^2^(Fo^2^)+(0.0738P)^2^+0.0000P] where P=(Fo^2^+2Fc^2^)/3'
_refine_ls_weighting_scheme calc
_refine_ls_wR_factor_gt 0.1236
_refine_ls_wR_factor_ref 0.1352
_reflns_number_gt 4804
_reflns_number_total 7616
_reflns_threshold_expression >2sigma(I)
_cod_data_source_file c5dt02440d2.cif
_cod_data_source_block C32H46BCl2F4FeN4_298K
_cod_depositor_comments
;
The following automatic conversions were performed:

'_symmetry_cell_setting' value 'Monoclinic' changed to 'monoclinic'
according to
/usr/data/users/saulius/crontab/automatic-downloads/rss-feeds/RSC/lib/dictionaries/cif_core.dic
dictionary named 'cif_core.dic' version 2.4.2 from 2011-04-26.

'_exptl_crystal_density_meas' value 'not measured' was changed to '?'
- the value is perceived as not measured.

Automatic conversion script
Id: cif_fix_values 3271 2015-04-21 07:52:19Z andrius 

 Adding full bibliography for 7036399--7036407.cif.
;
_cod_original_sg_symbol_H-M 'P 2(1)/c'
_cod_database_code 7036407

loop_
_symmetry_equiv_pos_as_xyz
'x, y, z'
'-x, y+1/2, -z+1/2'
'-x, -y, -z'
'x, -y-1/2, z-1/2'

loop_
_atom_site_label
_atom_site_type_symbol
_atom_site_fract_x
_atom_site_fract_y
_atom_site_fract_z
_atom_site_U_iso_or_equiv
_atom_site_adp_type
_atom_site_occupancy
_atom_site_symmetry_multiplicity
_atom_site_calc_flag
_atom_site_refinement_flags
_atom_site_disorder_assembly
_atom_site_disorder_group
Fe1 Fe 0.22184(2) 0.73723(4) 0.45075(2) 0.05394(16) Uani 1 1 d . . .
Cl1 Cl 0.14767(11) 0.60711(10) 0.4343(2) 0.0965(7) Uani 0.901(8) 1 d PD A 1
Cl2 Cl 0.20931(16) 0.7933(3) 0.33926(8) 0.0941(10) Uani 0.901(8) 1 d PD A 1
Cl1X Cl 0.1635(8) 0.6117(11) 0.4705(8) 0.061(4) Uiso 0.099(8) 1 d PD A 2
Cl2X Cl 0.1860(9) 0.7499(12) 0.3353(8) 0.075(4) Uiso 0.099(8) 1 d PD A 2
N1 N 0.33364(12) 0.69358(18) 0.61046(11) 0.0534(6) Uani 1 1 d . . .
N2 N 0.23431(13) 0.79849(18) 0.60098(11) 0.0518(6) Uani 1 1 d . . .
N3 N 0.33415(12) 0.67102(18) 0.49343(11) 0.0509(6) Uani 1 1 d . A .
N4 N 0.15878(12) 0.85164(18) 0.47587(11) 0.0526(6) Uani 1 1 d . A .
C1 C 0.27066(15) 0.7472(2) 0.56908(14) 0.0508(7) Uani 1 1 d . A .
C2 C 0.36818(18) 0.6870(3) 0.69750(14) 0.0699(9) Uani 1 1 d . A .
H2A H 0.4084 0.7367 0.7215 0.084 Uiso 1 1 calc R . .
H2B H 0.3913 0.6224 0.7151 0.084 Uiso 1 1 calc R . .
C3 C 0.30323(19) 0.7038(3) 0.71955(16) 0.0726(10) Uani 1 1 d . . .
H3A H 0.2671 0.6487 0.7009 0.087 Uiso 1 1 calc R A .
H3B H 0.3249 0.7056 0.7760 0.087 Uiso 1 1 calc R . .
C4 C 0.25959(18) 0.7982(3) 0.68644(15) 0.0662(9) Uani 1 1 d . A .
H4A H 0.2146 0.8023 0.6964 0.079 Uiso 1 1 calc R . .
H4B H 0.2930 0.8545 0.7107 0.079 Uiso 1 1 calc R . .
C5 C 0.17483(15) 0.8600(2) 0.54908(14) 0.0539(7) Uani 1 1 d . A .
C6 C 0.1377(2) 0.9288(3) 0.58114(18) 0.0775(10) Uani 1 1 d . . .
H6A H 0.0993 0.9674 0.5396 0.116 Uiso 1 1 calc R A .
H6B H 0.1765 0.9719 0.6182 0.116 Uiso 1 1 calc R . .
H6C H 0.1131 0.8922 0.6066 0.116 Uiso 1 1 calc R . .
C7 C 0.09973(17) 0.9134(2) 0.41803(14) 0.0576(8) Uani 1 1 d . . .
C8 C 0.02222(17) 0.8821(3) 0.38371(16) 0.0613(8) Uani 1 1 d . A .
C9 C -0.0317(2) 0.9425(3) 0.32707(18) 0.0803(10) Uani 1 1 d . . .
H9 H -0.0836 0.9229 0.3027 0.096 Uiso 1 1 calc R A .
C10 C -0.0117(2) 1.0306(3) 0.3054(2) 0.0937(13) Uani 1 1 d . A .
H10 H -0.0499 1.0705 0.2683 0.112 Uiso 1 1 calc R . .
C11 C 0.0656(2) 1.0596(3) 0.3389(2) 0.0903(12) Uani 1 1 d . . .
H11 H 0.0795 1.1182 0.3231 0.108 Uiso 1 1 calc R A .
C12 C 0.12324(19) 1.0013(3) 0.39647(17) 0.0733(9) Uani 1 1 d . A .
C13 C -0.00408(19) 0.7873(3) 0.4049(2) 0.0764(10) Uani 1 1 d . . .
H13 H 0.0419 0.7545 0.4452 0.092 Uiso 1 1 calc R A .
C14 C -0.0617(2) 0.8060(3) 0.4385(3) 0.1028(13) Uani 1 1 d . A .
H14A H -0.0393 0.8520 0.4811 0.154 Uiso 1 1 calc R . .
H14B H -0.0725 0.7449 0.4570 0.154 Uiso 1 1 calc R . .
H14C H -0.1092 0.8328 0.3986 0.154 Uiso 1 1 calc R . .
C15 C -0.0411(3) 0.7166(4) 0.3334(3) 0.1180(16) Uani 1 1 d . A .
H15A H -0.0037 0.7026 0.3144 0.177 Uiso 1 1 calc R . .
H15B H -0.0861 0.7474 0.2928 0.177 Uiso 1 1 calc R . .
H15C H -0.0562 0.6561 0.3489 0.177 Uiso 1 1 calc R . .
C16 C 0.2068(2) 1.0383(3) 0.4333(2) 0.0900(12) Uani 1 1 d . . .
H16 H 0.2404 0.9841 0.4642 0.108 Uiso 1 1 calc R A .
C17 C 0.2170(3) 1.1242(4) 0.4891(3) 0.1247(16) Uani 1 1 d . A .
H17A H 0.2002 1.1040 0.5270 0.187 Uiso 1 1 calc R . .
H17B H 0.1863 1.1794 0.4600 0.187 Uiso 1 1 calc R . .
H17C H 0.2709 1.1430 0.5152 0.187 Uiso 1 1 calc R . .
C18 C 0.2327(3) 1.0678(4) 0.3715(3) 0.1253(17) Uani 1 1 d . A .
H18A H 0.2271 1.0122 0.3382 0.188 Uiso 1 1 calc R . .
H18B H 0.2863 1.0882 0.3968 0.188 Uiso 1 1 calc R . .
H18C H 0.2009 1.1213 0.3407 0.188 Uiso 1 1 calc R . .
C19 C 0.37052(15) 0.6565(2) 0.56757(14) 0.0533(7) Uani 1 1 d . A .
C20 C 0.44621(17) 0.6062(3) 0.61067(17) 0.0783(11) Uani 1 1 d . . .
H20A H 0.4407 0.5532 0.6410 0.118 Uiso 1 1 calc R A .
H20B H 0.4841 0.6526 0.6447 0.118 Uiso 1 1 calc R . .
H20C H 0.4630 0.5801 0.5743 0.118 Uiso 1 1 calc R . .
C21 C 0.37424(15) 0.6515(2) 0.44641(14) 0.0543(8) Uani 1 1 d . . .
C22 C 0.42457(17) 0.7240(3) 0.44432(16) 0.0608(8) Uani 1 1 d . A .
C23 C 0.46159(19) 0.7061(3) 0.39780(18) 0.0706(9) Uani 1 1 d . . .
H23 H 0.4965 0.7524 0.3961 0.085 Uiso 1 1 calc R A .
C24 C 0.4471(2) 0.6206(3) 0.35403(17) 0.0764(10) Uani 1 1 d . A .
H24 H 0.4719 0.6099 0.3229 0.092 Uiso 1 1 calc R . .
C25 C 0.3963(2) 0.5516(3) 0.35654(16) 0.0713(10) Uani 1 1 d . . .
H25 H 0.3870 0.4946 0.3266 0.086 Uiso 1 1 calc R A .
C26 C 0.35829(17) 0.5642(3) 0.40248(15) 0.0603(8) Uani 1 1 d . A .
C27 C 0.4397(2) 0.8197(3) 0.48944(18) 0.0726(9) Uani 1 1 d . . .
H27 H 0.4062 0.8203 0.5156 0.087 Uiso 1 1 calc R A .
C28 C 0.4181(2) 0.9091(3) 0.4356(2) 0.1000(13) Uani 1 1 d . A .
H28A H 0.3673 0.8994 0.3927 0.150 Uiso 1 1 calc R . .
H28B H 0.4556 0.9172 0.4161 0.150 Uiso 1 1 calc R . .
H28C H 0.4175 0.9672 0.4641 0.150 Uiso 1 1 calc R . .
C29 C 0.5227(3) 0.8288(3) 0.5517(2) 0.1164(15) Uani 1 1 d . A .
H29A H 0.5291 0.8899 0.5793 0.175 Uiso 1 1 calc R . .
H29B H 0.5571 0.8277 0.5279 0.175 Uiso 1 1 calc R . .
H29C H 0.5348 0.7745 0.5875 0.175 Uiso 1 1 calc R . .
C30 C 0.30372(19) 0.4869(3) 0.40527(18) 0.0718(9) Uani 1 1 d . . .
H30 H 0.2816 0.5111 0.4391 0.086 Uiso 1 1 calc R A .
C31 C 0.2366(2) 0.4662(4) 0.3247(2) 0.1220(17) Uani 1 1 d . A .
H31A H 0.2067 0.5253 0.3046 0.183 Uiso 1 1 calc R . .
H31B H 0.2039 0.4154 0.3288 0.183 Uiso 1 1 calc R . .
H31C H 0.2572 0.4448 0.2901 0.183 Uiso 1 1 calc R . .
C32 C 0.3463(3) 0.3904(3) 0.4394(3) 0.1230(16) Uani 1 1 d . A .
H32A H 0.3907 0.4033 0.4885 0.185 Uiso 1 1 calc R . .
H32B H 0.3631 0.3614 0.4040 0.185 Uiso 1 1 calc R . .
H32C H 0.3118 0.3456 0.4472 0.185 Uiso 1 1 calc R . .
B1 B 0.3999(4) -0.0011(5) 0.6525(3) 0.1092(18) Uani 1 1 d D . .
F1 F 0.4551(4) 0.0328(6) 0.71564(19) 0.201(3) Uani 0.816(8) 1 d PD B 1
F2 F 0.3293(3) 0.0096(4) 0.6557(3) 0.170(2) Uani 0.816(8) 1 d PD B 1
F3 F 0.3986(3) 0.0415(4) 0.5891(2) 0.155(2) Uani 0.816(8) 1 d PD B 1
F4 F 0.4080(5) -0.1006(4) 0.6513(4) 0.195(3) Uani 0.816(8) 1 d PD B 1
F1X F 0.4671(13) -0.048(2) 0.7016(13) 0.160(9) Uiso 0.184(8) 1 d PD B 2
F2X F 0.4337(15) 0.0800(16) 0.6327(16) 0.185(11) Uiso 0.184(8) 1 d PD B 2
F3X F 0.3584(10) -0.0481(16) 0.5947(10) 0.132(7) Uiso 0.184(8) 1 d PD B 2
F4X F 0.3761(14) 0.0485(14) 0.6956(11) 0.128(7) Uiso 0.184(8) 1 d PD B 2

loop_
_atom_site_aniso_label
_atom_site_aniso_U_11
_atom_site_aniso_U_22
_atom_site_aniso_U_33
_atom_site_aniso_U_23
_atom_site_aniso_U_13
_atom_site_aniso_U_12
Fe1 0.0517(3) 0.0662(3) 0.0427(2) -0.0013(2) 0.02016(18) 0.0104(2)
Cl1 0.0706(8) 0.0783(9) 0.139(2) -0.0310(9) 0.0462(10) -0.0079(6)
Cl2 0.0952(12) 0.145(2) 0.0522(6) 0.0285(8) 0.0418(6) 0.0491(14)
N1 0.0539(13) 0.0625(17) 0.0388(10) 0.0035(10) 0.0166(10) 0.0084(12)
N2 0.0579(13) 0.0611(17) 0.0385(10) -0.0052(10) 0.0235(10) 0.0033(12)
N3 0.0462(12) 0.0598(17) 0.0419(11) -0.0004(10) 0.0159(9) 0.0057(11)
N4 0.0542(13) 0.0542(16) 0.0474(12) -0.0031(10) 0.0211(10) 0.0043(12)
C1 0.0487(15) 0.061(2) 0.0401(12) -0.0015(12) 0.0175(11) 0.0000(14)
C2 0.0671(19) 0.095(3) 0.0392(13) 0.0109(14) 0.0164(13) 0.0110(19)
C3 0.076(2) 0.098(3) 0.0458(15) 0.0116(16) 0.0296(15) 0.006(2)
C4 0.0697(19) 0.093(3) 0.0407(13) -0.0024(15) 0.0295(13) -0.0016(18)
C5 0.0523(16) 0.059(2) 0.0511(14) -0.0033(13) 0.0238(12) 0.0004(15)
C6 0.085(2) 0.087(3) 0.0672(18) -0.0085(17) 0.0406(17) 0.022(2)
C7 0.0610(18) 0.062(2) 0.0476(14) 0.0046(13) 0.0225(13) 0.0108(16)
C8 0.0566(18) 0.066(2) 0.0600(15) -0.0026(15) 0.0254(14) 0.0074(16)
C9 0.061(2) 0.096(3) 0.0715(19) 0.0060(19) 0.0184(16) 0.013(2)
C10 0.080(3) 0.108(4) 0.081(2) 0.034(2) 0.0257(19) 0.031(2)
C11 0.080(3) 0.093(3) 0.096(2) 0.033(2) 0.038(2) 0.020(2)
C12 0.069(2) 0.081(3) 0.0684(18) 0.0148(17) 0.0294(16) 0.0134(19)
C13 0.064(2) 0.074(3) 0.084(2) -0.0041(18) 0.0269(17) 0.0067(18)
C14 0.088(3) 0.105(4) 0.134(3) 0.014(3) 0.067(3) 0.007(3)
C15 0.100(3) 0.112(4) 0.115(3) -0.037(3) 0.025(3) -0.007(3)
C16 0.076(2) 0.075(3) 0.111(3) 0.028(2) 0.036(2) 0.011(2)
C17 0.098(3) 0.107(4) 0.154(4) -0.021(3) 0.043(3) -0.019(3)
C18 0.107(3) 0.132(4) 0.156(4) 0.041(3) 0.076(3) 0.001(3)
C19 0.0543(16) 0.055(2) 0.0472(14) 0.0010(12) 0.0198(12) 0.0075(14)
C20 0.0636(19) 0.108(3) 0.0584(16) 0.0176(17) 0.0230(15) 0.031(2)
C21 0.0478(15) 0.070(2) 0.0418(13) 0.0002(13) 0.0173(12) 0.0113(15)
C22 0.0580(17) 0.072(2) 0.0541(15) 0.0029(14) 0.0269(14) 0.0090(17)
C23 0.066(2) 0.082(3) 0.0666(18) 0.0078(17) 0.0320(16) 0.0134(18)
C24 0.079(2) 0.098(3) 0.0563(17) 0.0072(18) 0.0342(16) 0.027(2)
C25 0.075(2) 0.080(3) 0.0517(16) -0.0062(15) 0.0228(15) 0.030(2)
C26 0.0539(17) 0.069(2) 0.0460(14) -0.0024(14) 0.0118(12) 0.0154(16)
C27 0.081(2) 0.074(3) 0.0733(19) -0.0129(17) 0.0449(18) -0.013(2)
C28 0.093(3) 0.077(3) 0.105(3) 0.001(2) 0.022(2) 0.000(2)
C29 0.133(4) 0.089(4) 0.083(2) -0.007(2) 0.010(2) -0.005(3)
C30 0.068(2) 0.065(2) 0.0709(18) -0.0152(16) 0.0214(15) 0.0061(18)
C31 0.079(3) 0.149(5) 0.098(3) -0.026(3) 0.005(2) -0.017(3)
C32 0.117(3) 0.082(4) 0.155(4) 0.025(3) 0.048(3) 0.011(3)
B1 0.120(5) 0.131(6) 0.084(3) 0.001(3) 0.052(3) -0.012(4)
F1 0.227(6) 0.232(7) 0.080(2) -0.031(3) 0.013(3) -0.110(5)
F2 0.142(4) 0.233(6) 0.173(4) 0.048(4) 0.103(3) -0.006(4)
F3 0.142(3) 0.245(6) 0.096(2) 0.062(3) 0.069(2) 0.009(3)
F4 0.290(7) 0.130(5) 0.227(6) -0.049(4) 0.171(6) -0.068(5)

loop_
_atom_type_symbol
_atom_type_description
_atom_type_scat_dispersion_real
_atom_type_scat_dispersion_imag
_atom_type_scat_source
C C 0.0033 0.0016 'International Tables Vol C Tables 4.2.6.8 and 6.1.1.4'
H H 0.0000 0.0000 'International Tables Vol C Tables 4.2.6.8 and 6.1.1.4'
N N 0.0061 0.0033 'International Tables Vol C Tables 4.2.6.8 and 6.1.1.4'
B B 0.0013 0.0007 'International Tables Vol C Tables 4.2.6.8 and 6.1.1.4'
Cl Cl 0.1484 0.1585 'International Tables Vol C Tables 4.2.6.8 and 6.1.1.4'
Fe Fe 0.3463 0.8444 'International Tables Vol C Tables 4.2.6.8 and 6.1.1.4'
F F 0.0171 0.0103 'International Tables Vol C Tables 4.2.6.8 and 6.1.1.4'

loop_
_geom_angle_atom_site_label_1
_geom_angle_atom_site_label_2
_geom_angle_atom_site_label_3
_geom_angle
Cl2X Fe1 C1 169.2(5)
Cl2X Fe1 N3 104.0(4)
C1 Fe1 N3 73.91(10)
Cl2X Fe1 N4 103.8(4)
C1 Fe1 N4 73.97(10)
N3 Fe1 N4 142.44(8)
Cl2X Fe1 Cl1X 108.3(4)
C1 Fe1 Cl1X 82.5(4)
N3 Fe1 Cl1X 96.8(3)
N4 Fe1 Cl1X 97.8(3)
Cl2X Fe1 Cl2 19.3(4)
C1 Fe1 Cl2 149.86(15)
N3 Fe1 Cl2 99.56(7)
N4 Fe1 Cl2 98.46(8)
Cl1X Fe1 Cl2 127.6(3)
Cl2X Fe1 Cl1 91.9(4)
C1 Fe1 Cl1 98.91(14)
N3 Fe1 Cl1 101.43(8)
N4 Fe1 Cl1 102.29(8)
Cl1X Fe1 Cl1 16.4(3)
Cl2 Fe1 Cl1 111.22(7)
C1 N1 C19 114.4(2)
C1 N1 C2 121.7(2)
C19 N1 C2 123.3(2)
C1 N2 C5 114.6(2)
C1 N2 C4 122.3(2)
C5 N2 C4 122.8(2)
C19 N3 C21 119.0(2)
C19 N3 Fe1 116.04(18)
C21 N3 Fe1 124.66(15)
C5 N4 C7 120.1(2)
C5 N4 Fe1 115.01(18)
C7 N4 Fe1 124.86(16)
N2 C1 N1 122.9(2)
N2 C1 Fe1 118.75(18)
N1 C1 Fe1 117.95(19)
N1 C2 C3 107.4(2)
N1 C2 H2A 110.2
C3 C2 H2A 110.2
N1 C2 H2B 110.2
C3 C2 H2B 110.2
H2A C2 H2B 108.5
C4 C3 C2 112.6(3)
C4 C3 H3A 109.1
C2 C3 H3A 109.1
C4 C3 H3B 109.1
C2 C3 H3B 109.1
H3A C3 H3B 107.8
N2 C4 C3 108.1(2)
N2 C4 H4A 110.1
C3 C4 H4A 110.1
N2 C4 H4B 110.1
C3 C4 H4B 110.1
H4A C4 H4B 108.4
N4 C5 N2 115.8(2)
N4 C5 C6 125.9(3)
N2 C5 C6 118.3(2)
C5 C6 H6A 109.5
C5 C6 H6B 109.5
H6A C6 H6B 109.5
C5 C6 H6C 109.5
H6A C6 H6C 109.5
H6B C6 H6C 109.5
C8 C7 C12 122.5(3)
C8 C7 N4 119.3(3)
C12 C7 N4 118.2(3)
C9 C8 C7 117.0(3)
C9 C8 C13 119.6(3)
C7 C8 C13 123.4(3)
C10 C9 C8 122.6(3)
C10 C9 H9 118.7
C8 C9 H9 118.7
C9 C10 C11 119.7(3)
C9 C10 H10 120.2
C11 C10 H10 120.2
C10 C11 C12 120.4(4)
C10 C11 H11 119.8
C12 C11 H11 119.8
C7 C12 C11 117.8(3)
C7 C12 C16 123.9(3)
C11 C12 C16 118.3(3)
C8 C13 C14 111.7(3)
C8 C13 C15 111.2(3)
C14 C13 C15 110.1(3)
C8 C13 H13 107.9
C14 C13 H13 107.9
C15 C13 H13 107.9
C13 C14 H14A 109.5
C13 C14 H14B 109.5
H14A C14 H14B 109.5
C13 C14 H14C 109.5
H14A C14 H14C 109.5
H14B C14 H14C 109.5
C13 C15 H15A 109.5
C13 C15 H15B 109.5
H15A C15 H15B 109.5
C13 C15 H15C 109.5
H15A C15 H15C 109.5
H15B C15 H15C 109.5
C12 C16 C17 110.5(3)
C12 C16 C18 111.8(3)
C17 C16 C18 111.1(4)
C12 C16 H16 107.8
C17 C16 H16 107.8
C18 C16 H16 107.8
C16 C17 H17A 109.5
C16 C17 H17B 109.5
H17A C17 H17B 109.5
C16 C17 H17C 109.5
H17A C17 H17C 109.5
H17B C17 H17C 109.5
C16 C18 H18A 109.5
C16 C18 H18B 109.5
H18A C18 H18B 109.5
C16 C18 H18C 109.5
H18A C18 H18C 109.5
H18B C18 H18C 109.5
N3 C19 N1 115.4(2)
N3 C19 C20 126.6(3)
N1 C19 C20 118.0(2)
C19 C20 H20A 109.5
C19 C20 H20B 109.5
H20A C20 H20B 109.5
C19 C20 H20C 109.5
H20A C20 H20C 109.5
H20B C20 H20C 109.5
C22 C21 C26 122.8(3)
C22 C21 N3 117.5(3)
C26 C21 N3 119.6(3)
C21 C22 C23 117.5(3)
C21 C22 C27 122.9(3)
C23 C22 C27 119.6(3)
C24 C23 C22 120.9(4)
C24 C23 H23 119.5
C22 C23 H23 119.5
C25 C24 C23 120.1(3)
C25 C24 H24 120.0
C23 C24 H24 120.0
C24 C25 C26 121.9(3)
C24 C25 H25 119.0
C26 C25 H25 119.0
C25 C26 C21 116.8(3)
C25 C26 C30 121.0(3)
C21 C26 C30 122.1(3)
C29 C27 C22 112.6(3)
C29 C27 C28 109.9(3)
C22 C27 C28 111.7(3)
C29 C27 H27 107.5
C22 C27 H27 107.5
C28 C27 H27 107.5
C27 C28 H28A 109.5
C27 C28 H28B 109.5
H28A C28 H28B 109.5
C27 C28 H28C 109.5
H28A C28 H28C 109.5
H28B C28 H28C 109.5
C27 C29 H29A 109.5
C27 C29 H29B 109.5
H29A C29 H29B 109.5
C27 C29 H29C 109.5
H29A C29 H29C 109.5
H29B C29 H29C 109.5
C26 C30 C32 111.4(3)
C26 C30 C31 112.1(3)
C32 C30 C31 108.8(3)
C26 C30 H30 108.2
C32 C30 H30 108.2
C31 C30 H30 108.2
C30 C31 H31A 109.5
C30 C31 H31B 109.5
H31A C31 H31B 109.5
C30 C31 H31C 109.5
H31A C31 H31C 109.5
H31B C31 H31C 109.5
C30 C32 H32A 109.5
C30 C32 H32B 109.5
H32A C32 H32B 109.5
C30 C32 H32C 109.5
H32A C32 H32C 109.5
H32B C32 H32C 109.5
F3X B1 F1 166.9(11)
F3X B1 F4X 125.3(14)
F1 B1 F4X 65.9(10)
F3X B1 F3 70.0(10)
F1 B1 F3 111.9(6)
F4X B1 F3 119.4(10)
F3X B1 F4 59.8(10)
F1 B1 F4 108.7(6)
F4X B1 F4 126.9(10)
F3 B1 F4 111.5(5)
F3X B1 F1X 114.6(16)
F1 B1 F1X 52.5(11)
F4X B1 F1X 107.3(12)
F3 B1 F1X 116.7(10)
F4 B1 F1X 58.2(13)
F3X B1 F2 81.0(9)
F1 B1 F2 109.1(5)
F4X B1 F2 44.5(10)
F3 B1 F2 112.2(5)
F4 B1 F2 103.0(5)
F1X B1 F2 131.1(10)
F3X B1 F2X 110.6(13)
F1 B1 F2X 72.0(11)
F4X B1 F2X 96.2(14)
F3 B1 F2X 40.6(10)
F4 B1 F2X 134.1(11)
F1X B1 F2X 97.9(13)
F2 B1 F2X 120.4(11)

loop_
_geom_bond_atom_site_label_1
_geom_bond_atom_site_label_2
_geom_bond_distance
Fe1 Cl2X 2.009(14)
Fe1 C1 2.033(2)
Fe1 N3 2.132(2)
Fe1 N4 2.152(2)
Fe1 Cl1X 2.162(13)
Fe1 Cl2 2.1798(16)
Fe1 Cl1 2.1980(14)
N1 C1 1.325(3)
N1 C19 1.401(3)
N1 C2 1.496(3)
N2 C1 1.317(3)
N2 C5 1.402(3)
N2 C4 1.486(3)
N3 C19 1.286(3)
N3 C21 1.453(3)
N4 C5 1.301(3)
N4 C7 1.443(3)
C2 C3 1.508(4)
C2 H2A 0.9700
C2 H2B 0.9700
C3 C4 1.503(4)
C3 H3A 0.9700
C3 H3B 0.9700
C4 H4A 0.9700
C4 H4B 0.9700
C5 C6 1.468(4)
C6 H6A 0.9600
C6 H6B 0.9600
C6 H6C 0.9600
C7 C8 1.396(4)
C7 C12 1.400(5)
C8 C9 1.381(4)
C8 C13 1.501(5)
C9 C10 1.374(5)
C9 H9 0.9300
C10 C11 1.385(5)
C10 H10 0.9300
C11 C12 1.402(4)
C11 H11 0.9300
C12 C16 1.519(5)
C13 C14 1.536(5)
C13 C15 1.556(5)
C13 H13 0.9800
C14 H14A 0.9600
C14 H14B 0.9600
C14 H14C 0.9600
C15 H15A 0.9600
C15 H15B 0.9600
C15 H15C 0.9600
C16 C17 1.532(6)
C16 C18 1.536(5)
C16 H16 0.9800
C17 H17A 0.9600
C17 H17B 0.9600
C17 H17C 0.9600
C18 H18A 0.9600
C18 H18B 0.9600
C18 H18C 0.9600
C19 C20 1.476(4)
C20 H20A 0.9600
C20 H20B 0.9600
C20 H20C 0.9600
C21 C22 1.392(4)
C21 C26 1.402(4)
C22 C23 1.393(4)
C22 C27 1.512(5)
C23 C24 1.383(5)
C23 H23 0.9300
C24 C25 1.367(5)
C24 H24 0.9300
C25 C26 1.389(4)
C25 H25 0.9300
C26 C30 1.501(5)
C27 C29 1.506(5)
C27 C28 1.522(5)
C27 H27 0.9800
C28 H28A 0.9600
C28 H28B 0.9600
C28 H28C 0.9600
C29 H29A 0.9600
C29 H29B 0.9600
C29 H29C 0.9600
C30 C32 1.524(5)
C30 C31 1.527(4)
C30 H30 0.9800
C31 H31A 0.9600
C31 H31B 0.9600
C31 H31C 0.9600
C32 H32A 0.9600
C32 H32B 0.9600
C32 H32C 0.9600
B1 F3X 1.214(16)
B1 F1 1.282(6)
B1 F4X 1.299(17)
B1 F3 1.339(6)
B1 F4 1.357(7)
B1 F1X 1.361(18)
B1 F2 1.396(6)
B1 F2X 1.41(2)

loop_
_geom_torsion_atom_site_label_1
_geom_torsion_atom_site_label_2
_geom_torsion_atom_site_label_3
_geom_torsion_atom_site_label_4
_geom_torsion
Cl2X Fe1 N3 C19 178.9(5)
C1 Fe1 N3 C19 9.9(2)
N4 Fe1 N3 C19 42.0(3)
Cl1X Fe1 N3 C19 -70.3(5)
Cl2 Fe1 N3 C19 159.7(2)
Cl1 Fe1 N3 C19 -86.2(2)
Cl2X Fe1 N3 C21 5.5(6)
C1 Fe1 N3 C21 -163.5(3)
N4 Fe1 N3 C21 -131.3(2)
Cl1X Fe1 N3 C21 116.3(5)
Cl2 Fe1 N3 C21 -13.7(3)
Cl1 Fe1 N3 C21 100.4(2)
Cl2X Fe1 N4 C5 -177.8(5)
C1 Fe1 N4 C5 -8.7(2)
N3 Fe1 N4 C5 -40.9(3)
Cl1X Fe1 N4 C5 71.1(4)
Cl2 Fe1 N4 C5 -158.9(2)
Cl1 Fe1 N4 C5 87.1(2)
Cl2X Fe1 N4 C7 5.3(6)
C1 Fe1 N4 C7 174.3(2)
N3 Fe1 N4 C7 142.1(2)
Cl1X Fe1 N4 C7 -105.8(4)
Cl2 Fe1 N4 C7 24.2(3)
Cl1 Fe1 N4 C7 -89.8(2)
C5 N2 C1 N1 172.5(3)
C4 N2 C1 N1 -1.9(4)
C5 N2 C1 Fe1 -14.4(3)
C4 N2 C1 Fe1 171.2(2)
C19 N1 C1 N2 -170.9(3)
C2 N1 C1 N2 0.3(4)
C19 N1 C1 Fe1 15.9(3)
C2 N1 C1 Fe1 -172.8(2)
Cl2X Fe1 C1 N2 92(2)
N3 Fe1 C1 N2 172.8(3)
N4 Fe1 C1 N2 12.5(2)
Cl1X Fe1 C1 N2 -87.9(4)
Cl2 Fe1 C1 N2 91.5(3)
Cl1 Fe1 C1 N2 -87.8(2)
Cl2X Fe1 C1 N1 -94(2)
N3 Fe1 C1 N1 -13.8(2)
N4 Fe1 C1 N1 -174.1(2)
Cl1X Fe1 C1 N1 85.5(4)
Cl2 Fe1 C1 N1 -95.0(3)
Cl1 Fe1 C1 N1 85.6(2)
C1 N1 C2 C3 27.3(4)
C19 N1 C2 C3 -162.3(3)
N1 C2 C3 C4 -53.9(4)
C1 N2 C4 C3 -24.6(4)
C5 N2 C4 C3 161.5(3)
C2 C3 C4 N2 52.8(3)
C7 N4 C5 N2 -178.5(3)
Fe1 N4 C5 N2 4.3(3)
C7 N4 C5 C6 0.0(5)
Fe1 N4 C5 C6 -177.2(3)
C1 N2 C5 N4 6.0(4)
C4 N2 C5 N4 -179.6(3)
C1 N2 C5 C6 -172.6(3)
C4 N2 C5 C6 1.8(4)
C5 N4 C7 C8 -87.9(3)
Fe1 N4 C7 C8 88.9(3)
C5 N4 C7 C12 94.4(3)
Fe1 N4 C7 C12 -88.7(3)
C12 C7 C8 C9 -0.6(5)
N4 C7 C8 C9 -178.2(3)
C12 C7 C8 C13 178.9(3)
N4 C7 C8 C13 1.3(4)
C7 C8 C9 C10 -1.1(5)
C13 C8 C9 C10 179.5(3)
C8 C9 C10 C11 2.3(6)
C9 C10 C11 C12 -2.0(6)
C8 C7 C12 C11 0.9(5)
N4 C7 C12 C11 178.5(3)
C8 C7 C12 C16 179.1(3)
N4 C7 C12 C16 -3.3(5)
C10 C11 C12 C7 0.4(5)
C10 C11 C12 C16 -177.9(4)
C9 C8 C13 C14 -62.2(4)
C7 C8 C13 C14 118.3(3)
C9 C8 C13 C15 61.2(4)
C7 C8 C13 C15 -118.2(3)
C7 C12 C16 C17 -104.8(4)
C11 C12 C16 C17 73.3(4)
C7 C12 C16 C18 130.9(4)
C11 C12 C16 C18 -51.0(5)
C21 N3 C19 N1 168.9(3)
Fe1 N3 C19 N1 -4.9(3)
C21 N3 C19 C20 -10.6(5)
Fe1 N3 C19 C20 175.7(3)
C1 N1 C19 N3 -6.7(4)
C2 N1 C19 N3 -177.8(3)
C1 N1 C19 C20 172.8(3)
C2 N1 C19 C20 1.7(4)
C19 N3 C21 C22 -81.0(3)
Fe1 N3 C21 C22 92.2(3)
C19 N3 C21 C26 102.1(3)
Fe1 N3 C21 C26 -84.7(3)
C26 C21 C22 C23 -1.8(4)
N3 C21 C22 C23 -178.6(2)
C26 C21 C22 C27 177.8(3)
N3 C21 C22 C27 1.0(4)
C21 C22 C23 C24 1.6(4)
C27 C22 C23 C24 -178.0(3)
C22 C23 C24 C25 -0.6(5)
C23 C24 C25 C26 -0.3(5)
C24 C25 C26 C21 0.1(4)
C24 C25 C26 C30 -179.1(3)
C22 C21 C26 C25 1.0(4)
N3 C21 C26 C25 177.7(2)
C22 C21 C26 C30 -179.9(3)
N3 C21 C26 C30 -3.2(4)
C21 C22 C27 C29 115.0(3)
C23 C22 C27 C29 -65.4(4)
C21 C22 C27 C28 -120.8(3)
C23 C22 C27 C28 58.8(4)
C25 C26 C30 C32 63.5(4)
C21 C26 C30 C32 -115.6(3)
C25 C26 C30 C31 -58.6(4)
C21 C26 C30 C31 122.3(3)

loop_
_platon_squeeze_void_nr
_platon_squeeze_void_average_x
_platon_squeeze_void_average_y
_platon_squeeze_void_average_z
_platon_squeeze_void_volume
_platon_squeeze_void_count_electrons
_platon_squeeze_void_content
1 0.000 0.000 0.000 641 169 ' '
2 0.000 0.500 0.500 641 169 ' '
